data_1569753
loop_
_publ_author_name
'Reinhold, Marius'
'Steinebach, Justin'
'Golz, Christopher'
'Walker, Johannes C. L.'

_publ_section_title
;
 Synthesis of polysubstituted bicyclo[2.1.1]hexanes enabling access to new
 chemical space.
;
_journal_issue 36
_journal_name_full 'Chemical science'
_journal_page_first 9885
_journal_page_last 9891
_journal_paper_doi 10.1039/d3sc03083k
_journal_volume 14
_journal_year 2023
_chemical_formula_moiety 'C18 H18'
_chemical_formula_sum 'C18 H18'
_chemical_formula_weight 234.343
_space_group_crystal_system monoclinic
_space_group_IT_number 14
_space_group_name_Hall '-P 2ybc'
_space_group_name_H-M_alt 'P 1 21/c 1'
_symmetry_Int_Tables_number 14
_atom_sites_solution_primary direct
_audit_creation_date 2023-04-18
_audit_creation_method
;FinalCif V118 by Daniel Kratzert, Freiburg 2023,
https://dkratzert.de/finalcif.html
;
_audit_update_record
;
2023-05-10 deposited with the CCDC.	2023-08-30 downloaded from the CCDC.
;
_cell_angle_alpha 90
_cell_angle_beta 94.366(6)
_cell_angle_gamma 90
_cell_formula_units_Z 4
_cell_length_a 10.7190(15)
_cell_length_b 5.9192(12)
_cell_length_c 20.494(3)
_cell_measurement_reflns_used 9219
_cell_measurement_temperature 100.00
_cell_measurement_theta_max 53.589
_cell_measurement_theta_min 2.651
_cell_volume 1296.5(4)
_computing_cell_refinement 'SAINT V8.40B (?, 2016)'
_computing_data_collection 'Bruker BIS V6.2.15/2021-03-15 && APEX4 2021.4-0'
_computing_data_reduction 'SAINT V8.40B (?, 2016)'
_computing_molecular_graphics 'Olex2 1.5 (Dolomanov et al., 2009)'
_computing_publication_material 'Olex2 1.5 (Dolomanov et al., 2009)'
_computing_structure_refinement 'olex2.refine 1.5 (Bourhis et al., 2015)'
_computing_structure_solution 'XT  (Sheldrick, 2015)'
_diffrn_ambient_environment N~2~
_diffrn_ambient_temperature 100.00
_diffrn_detector CPAD
_diffrn_detector_area_resol_mean 7.41
_diffrn_detector_type 'Bruker PHOTON III'
_diffrn_measured_fraction_theta_full 1.0000
_diffrn_measured_fraction_theta_max 0.9985
_diffrn_measurement_device 'four-circle diffractometer'
_diffrn_measurement_device_type 'Bruker D8 VENTURE dual wavelength Mo/Ag'
_diffrn_measurement_method '\w and \f scans'
_diffrn_measurement_specimen_support 'MiTeGen micromount'
_diffrn_radiation_monochromator 'mirror optics'
_diffrn_radiation_probe x-ray
_diffrn_radiation_type 'Mo K\a'
_diffrn_radiation_wavelength 0.71073
_diffrn_reflns_av_R_equivalents 0.0244
_diffrn_reflns_av_unetI/netI 0.0091
_diffrn_reflns_Laue_measured_fraction_full 1.0000
_diffrn_reflns_Laue_measured_fraction_max 0.9985
_diffrn_reflns_limit_h_max 24
_diffrn_reflns_limit_h_min -24
_diffrn_reflns_limit_k_max 13
_diffrn_reflns_limit_k_min -13
_diffrn_reflns_limit_l_max 46
_diffrn_reflns_limit_l_min -46
_diffrn_reflns_number 251577
_diffrn_reflns_point_group_measured_fraction_full 1.0000
_diffrn_reflns_point_group_measured_fraction_max 0.9985
_diffrn_reflns_theta_full 25.2417
_diffrn_reflns_theta_max 53.94
_diffrn_reflns_theta_min 1.91
_diffrn_source 'microfocus sealed X-ray tube'
_diffrn_source_current 1.4
_diffrn_source_power 0.07
_diffrn_source_type 'Incoatec I\ms'
_diffrn_source_voltage 50.0
_exptl_absorpt_coefficient_mu 0.067
_exptl_absorpt_correction_T_max 0.9018
_exptl_absorpt_correction_T_min 0.8765
_exptl_absorpt_correction_type multi-scan
_exptl_absorpt_process_details
;
SADABS-2016/2 (Bruker,2016/2) was used for absorption correction.
wR2(int) was 0.1124 before and 0.0374 after correction.
The Ratio of minimum to maximum transmission is 0.9719.
The \l/2 correction factor is Not present.
;
_exptl_crystal_colour colourless
_exptl_crystal_colour_primary colourless
_exptl_crystal_density_diffrn 1.201
_exptl_crystal_description block
_exptl_crystal_F_000 504.248
_exptl_crystal_recrystallization_method 'Crystallized from cold dichloromethane.'
_exptl_crystal_size_max 0.342
_exptl_crystal_size_mid 0.204
_exptl_crystal_size_min 0.116
_refine_diff_density_max 0.1664
_refine_diff_density_min -0.1250
_refine_diff_density_rms 0.0246
_refine_ls_d_res_high 0.4396
_refine_ls_d_res_low 10.6879
_refine_ls_goodness_of_fit_ref 1.0841
_refine_ls_hydrogen_treatment refall
_refine_ls_matrix_type full
_refine_ls_number_constraints 0
_refine_ls_number_parameters 325
_refine_ls_number_reflns 15981
_refine_ls_number_restraints 0
_refine_ls_restrained_S_all 1.0841
_refine_ls_R_factor_all 0.0197
_refine_ls_R_factor_gt 0.0139
_refine_ls_shift/su_max -0.0007
_refine_ls_shift/su_mean 0.0001
_refine_ls_structure_factor_coef Fsqd
_refine_ls_weighting_details 'w=1/[\s^2^(Fo^2^)+(0.0100P)^2^+0.0028P] where P=(Fo^2^+2Fc^2^)/3'
_refine_ls_weighting_scheme calc
_refine_ls_wR_factor_gt 0.0257
_refine_ls_wR_factor_ref 0.0273
_reflns_Friedel_coverage 0.0
_reflns_limit_h_max 24
_reflns_limit_h_min -24
_reflns_limit_k_max 13
_reflns_limit_k_min 0
_reflns_limit_l_max 46
_reflns_limit_l_min 0
_reflns_number_gt 13783
_reflns_number_total 15981
_reflns_threshold_expression I>=2u(I)
_cod_data_source_file d3sc03083k2.cif
_cod_data_source_block mo_1718_CG_0m
_cod_depositor_comments 'Adding full bibliography for 1569748--1569753.cif.'
_cod_database_code 1569753
_olex2_refine_details
;
Refinement using NoSpherA2, an implementation of
NOn-SPHERical Atom-form-factors in Olex2.
Please cite:
F. Kleemiss et al. Chem. Sci. DOI 10.1039/D0SC05526C - 2021
NoSpherA2 implementation of HAR makes use of
tailor-made aspherical atomic form factors calculated
on-the-fly from a Hirshfeld-partitioned electron density (ED) - not from
spherical-atom form factors.

The ED is calculated from a gaussian basis set single determinant SCF
wavefunction - either Hartree-Fock or DFT using selected funtionals
 - for a fragment of the crystal.
This fragment can be embedded in an electrostatic crystal field by employing cluster charges
or modelled using implicit solvation models, depending on the software used.
The following options were used:
   SOFTWARE:       ORCA 5.0
   PARTITIONING:   NoSpherA2
   INT ACCURACY:   Normal
   METHOD:         B3LYP
   BASIS SET:      def2-TZVP
   CHARGE:         0
   MULTIPLICITY:   1
   DATE:           2023-04-18_16-59-57
;
_olex2_refinement_description
;
;
_olex2_submission_special_instructions 'No special instructions were received'
_olex2_diffrn_ambient_temperature_device 'Oxford Cryostream 800'
_diffrn_measurement_ambient_temperature_device_make 'Oxford Cryostream 800'

loop_
_space_group_symop_id
_space_group_symop_operation_xyz
1 x,y,z
2 -x,y+1/2,-z+1/2
3 -x,-y,-z
4 x,-y-1/2,z-1/2

loop_
_atom_site_label
_atom_site_type_symbol
_atom_site_fract_x
_atom_site_fract_y
_atom_site_fract_z
_atom_site_U_iso_or_equiv
_atom_site_adp_type
_atom_site_occupancy
_atom_site_refinement_flags_posn
C1 C 0.685729(8) 0.246014(14) 0.557151(4) 0.012800(11) Uani 1.000000 .
H1a H 0.60052(19) 0.3272(4) 0.57057(10) 0.0300(5) Uani 1.000000 .
H1b H 0.6780(2) 0.0615(4) 0.55912(10) 0.0305(5) Uani 1.000000 .
C2 C 0.805539(7) 0.357069(13) 0.591177(4) 0.010968(10) Uani 1.000000 .
C3 C 0.784208(8) 0.549626(13) 0.539904(4) 0.012457(11) Uani 1.000000 .
H3a H 0.8660(2) 0.6446(4) 0.52620(10) 0.0295(5) Uani 1.000000 .
H3b H 0.7089(2) 0.6629(4) 0.55181(11) 0.0291(5) Uani 1.000000 .
C4 C 0.735201(7) 0.352782(13) 0.494669(4) 0.010873(10) Uani 1.000000 .
C5 C 0.856231(8) 0.214463(16) 0.488461(4) 0.014958(12) Uani 1.000000 .
H5a H 0.9179(2) 0.2953(4) 0.45503(11) 0.0328(5) Uani 1.000000 .
H5b H 0.8354(2) 0.0433(4) 0.47013(11) 0.0342(5) Uani 1.000000 .
C6 C 0.909583(8) 0.218350(16) 0.561283(4) 0.015223(12) Uani 1.000000 .
H6a H 0.9192(2) 0.0498(4) 0.58298(11) 0.0338(5) Uani 1.000000 .
H6b H 1.0003(2) 0.3028(4) 0.56841(11) 0.0343(5) Uani 1.000000 .
C7 C 0.820062(7) 0.403072(13) 0.663013(4) 0.011402(10) Uani 1.000000 .
C8 C 0.868563(9) 0.609012(14) 0.686786(4) 0.014947(12) Uani 1.000000 .
H8 H 0.8954(2) 0.7370(4) 0.65257(11) 0.0360(6) Uani 1.000000 .
C9 C 0.883290(10) 0.652288(16) 0.753878(5) 0.017245(14) Uani 1.000000 .
H9 H 0.9217(2) 0.8124(4) 0.77138(12) 0.0392(6) Uani 1.000000 .
C10 C 0.848628(9) 0.488843(17) 0.798005(4) 0.016854(13) Uani 1.000000 .
H10 H 0.8593(2) 0.5215(4) 0.85014(10) 0.0368(6) Uani 1.000000 .
C11 C 0.800365(9) 0.282241(17) 0.774940(4) 0.016436(13) Uani 1.000000 .
H11 H 0.7738(2) 0.1557(4) 0.80899(11) 0.0392(6) Uani 1.000000 .
C12 C 0.786656(8) 0.239849(14) 0.707897(4) 0.014278(12) Uani 1.000000 .
H12 H 0.7488(2) 0.0795(3) 0.69028(11) 0.0348(6) Uani 1.000000 .
C13 C 0.653258(7) 0.393903(13) 0.433654(4) 0.011757(10) Uani 1.000000 .
C14 C 0.661655(8) 0.596368(15) 0.399095(4) 0.014884(12) Uani 1.000000 .
H14 H 0.7271(2) 0.7254(4) 0.41780(11) 0.0345(6) Uani 1.000000 .
C15 C 0.587049(10) 0.634789(17) 0.341415(5) 0.018182(14) Uani 1.000000 .
H15 H 0.5950(2) 0.7932(4) 0.31567(12) 0.0420(6) Uani 1.000000 .
C16 C 0.502235(9) 0.470698(19) 0.317554(5) 0.018966(15) Uani 1.000000 .
H16 H 0.4420(2) 0.5017(4) 0.27394(11) 0.0398(6) Uani 1.000000 .
C17 C 0.493249(9) 0.267657(19) 0.351563(5) 0.019179(15) Uani 1.000000 .
H17 H 0.4272(2) 0.1393(4) 0.33342(12) 0.0425(6) Uani 1.000000 .
C18 C 0.568170(8) 0.229591(16) 0.409150(5) 0.016070(13) Uani 1.000000 .
H18 H 0.5606(2) 0.0718(4) 0.43538(11) 0.0365(6) Uani 1.000000 .

loop_
_atom_site_aniso_label
_atom_site_aniso_U_11
_atom_site_aniso_U_22
_atom_site_aniso_U_33
_atom_site_aniso_U_12
_atom_site_aniso_U_13
_atom_site_aniso_U_23
C1 0.01287(2) 0.01348(3) 0.01214(2) -0.00290(2) 0.001519(19) 0.00001(2)
H1a 0.0230(11) 0.0389(12) 0.0285(12) -0.0001(10) 0.0059(9) -0.0021(10)
H1b 0.0384(13) 0.0227(11) 0.0301(13) -0.0089(10) 0.0013(10) 0.0018(9)
C2 0.01140(2) 0.01092(2) 0.01054(2) -0.000420(18) 0.000536(17) 0.000466(18)
C3 0.01455(3) 0.01056(2) 0.01203(2) -0.00127(2) -0.00048(2) 0.000639(19)
H3a 0.0288(12) 0.0294(12) 0.0305(13) -0.0123(9) 0.0027(10) 0.0046(9)
H3b 0.0325(12) 0.0241(11) 0.0304(13) 0.0074(9) 0.0010(10) -0.0027(9)
C4 0.01106(2) 0.01102(2) 0.01051(2) -0.000264(18) 0.000663(17) -0.000141(18)
C5 0.01429(3) 0.01779(3) 0.01292(3) 0.00368(2) 0.00192(2) -0.00118(2)
H5a 0.0252(12) 0.0464(14) 0.0276(12) 0.0023(10) 0.0080(9) 0.0039(11)
H5b 0.0438(14) 0.0266(12) 0.0317(13) 0.0059(10) -0.0003(11) -0.0077(10)
C6 0.01361(3) 0.01800(3) 0.01396(3) 0.00426(2) 0.00040(2) 0.00038(2)
H6a 0.0425(14) 0.0269(12) 0.0317(13) 0.0117(10) 0.0006(11) 0.0045(10)
H6b 0.0199(11) 0.0494(15) 0.0332(13) -0.0013(10) -0.0001(9) -0.0017(11)
C7 0.01213(2) 0.01142(2) 0.01056(2) -0.000836(19) 0.000266(18) 0.000627(18)
C8 0.01965(3) 0.01224(3) 0.01270(3) -0.00274(2) -0.00040(2) 0.00011(2)
H8 0.0557(17) 0.0254(12) 0.0265(12) -0.0124(11) 0.0012(11) 0.0044(9)
C9 0.02229(3) 0.01526(3) 0.01379(3) -0.00131(3) -0.00115(2) -0.00242(2)
H9 0.0546(16) 0.0272(12) 0.0347(14) -0.0085(11) -0.0029(12) -0.0079(10)
C10 0.01859(3) 0.02054(3) 0.01138(3) 0.00098(3) 0.00077(2) -0.00114(2)
H10 0.0498(15) 0.0436(14) 0.0169(11) 0.0001(12) 0.0017(10) -0.0050(10)
C11 0.01751(3) 0.01991(3) 0.01200(3) -0.00208(3) 0.00183(2) 0.00289(2)
H11 0.0515(16) 0.0406(13) 0.0260(12) -0.0109(12) 0.0063(11) 0.0081(11)
C12 0.01599(3) 0.01439(3) 0.01239(3) -0.00322(2) 0.00065(2) 0.00196(2)
H12 0.0497(15) 0.0255(11) 0.0288(13) -0.0145(11) 0.0000(11) 0.0016(10)
C13 0.01182(2) 0.01259(2) 0.01074(2) -0.000028(19) 0.000130(18) -0.000790(19)
C14 0.01772(3) 0.01406(3) 0.01255(3) 0.00009(2) -0.00096(2) 0.00113(2)
H14 0.0415(14) 0.0259(12) 0.0345(14) -0.0103(10) -0.0084(11) 0.0035(10)
C15 0.02190(4) 0.01941(3) 0.01281(3) 0.00458(3) -0.00145(2) 0.00141(2)
H15 0.0553(17) 0.0353(14) 0.0338(14) 0.0006(12) -0.0073(12) 0.0136(11)
C16 0.01760(3) 0.02582(4) 0.01287(3) 0.00590(3) -0.00281(2) -0.00342(3)
H16 0.0376(14) 0.0528(15) 0.0269(13) 0.0098(12) -0.0117(10) -0.0042(11)
C17 0.01576(3) 0.02404(4) 0.01703(3) -0.00114(3) -0.00335(2) -0.00509(3)
H17 0.0393(14) 0.0457(15) 0.0402(15) -0.0136(12) -0.0122(11) -0.0067(12)
C18 0.01530(3) 0.01661(3) 0.01587(3) -0.00294(2) -0.00167(2) -0.00176(2)
H18 0.0409(14) 0.0293(12) 0.0379(14) -0.0123(11) -0.0053(11) 0.0047(10)

loop_
_atom_type_symbol
_atom_type_scat_dispersion_real
_atom_type_scat_dispersion_imag
_atom_type_scat_source
_atom_type_scat_dispersion_source
C 0.00347 0.00161 'NoSpherA2: Chem.Sci. 2021, DOI:10.1039/D0SC05526C' 'Henke, Gullikson and Davis, At. Data and Nucl. Data Tables, 1993, 54, 2'
H 0.00000 0.00000 'NoSpherA2: Chem.Sci. 2021, DOI:10.1039/D0SC05526C' 'Henke, Gullikson and Davis, At. Data and Nucl. Data Tables, 1993, 54, 2'

loop_
_geom_angle_atom_site_label_1
_geom_angle_atom_site_label_2
_geom_angle_atom_site_label_3
_geom_angle
_geom_angle_site_symmetry_1
_geom_angle_site_symmetry_3
_geom_angle_publ_flag
H1b C1 H1a 111.35(17) . . ?
C2 C1 H1a 112.35(11) . . ?
C2 C1 H1b 117.75(11) . . ?
C4 C1 H1a 111.99(12) . . ?
C4 C1 H1b 117.78(12) . . ?
C4 C1 C2 82.887(5) . . ?
C3 C2 C1 86.164(6) . . ?
C6 C2 C1 101.128(6) . . ?
C6 C2 C3 101.221(6) . . ?
C7 C2 C1 122.557(6) . . ?
C7 C2 C3 122.090(6) . . ?
C7 C2 C6 117.550(6) . . ?
H3a C3 C2 118.03(11) . . ?
H3b C3 C2 111.86(12) . . ?
H3b C3 H3a 111.21(17) . . ?
C4 C3 C2 83.067(5) . . ?
C4 C3 H3a 118.18(11) . . ?
C4 C3 H3b 111.81(11) . . ?
C3 C4 C1 86.250(6) . . ?
C5 C4 C1 101.129(6) . . ?
C5 C4 C3 101.428(6) . . ?
C13 C4 C1 122.669(6) . . ?
C13 C4 C3 121.857(6) . . ?
C13 C4 C5 117.455(6) . . ?
H5a C5 C4 111.69(12) . . ?
H5b C5 C4 111.50(12) . . ?
H5b C5 H5a 107.76(18) . . ?
C6 C5 C4 99.347(6) . . ?
C6 C5 H5a 113.39(12) . . ?
C6 C5 H5b 113.08(12) . . ?
C5 C6 C2 99.440(6) . . ?
H6a C6 C2 111.80(12) . . ?
H6a C6 C5 113.11(12) . . ?
H6b C6 C2 111.39(12) . . ?
H6b C6 C5 113.12(12) . . ?
H6b C6 H6a 107.90(18) . . ?
C8 C7 C2 120.696(7) . . ?
C12 C7 C2 120.623(7) . . ?
C12 C7 C8 118.677(7) . . ?
H8 C8 C7 119.53(12) . . ?
C9 C8 C7 120.960(8) . . ?
C9 C8 H8 119.51(12) . . ?
H9 C9 C8 119.89(13) . . ?
C10 C9 C8 119.735(8) . . ?
C10 C9 H9 120.37(13) . . ?
H10 C10 C9 120.18(13) . . ?
C11 C10 C9 119.899(8) . . ?
C11 C10 H10 119.92(13) . . ?
H11 C11 C10 119.95(13) . . ?
C12 C11 C10 120.007(8) . . ?
C12 C11 H11 120.04(13) . . ?
C11 C12 C7 120.718(8) . . ?
H12 C12 C7 119.61(12) . . ?
H12 C12 C11 119.67(12) . . ?
C14 C13 C4 120.508(7) . . ?
C18 C13 C4 120.866(7) . . ?
C18 C13 C14 118.616(8) . . ?
H14 C14 C13 119.22(12) . . ?
C15 C14 C13 120.944(8) . . ?
C15 C14 H14 119.84(12) . . ?
H15 C15 C14 119.53(13) . . ?
C16 C15 C14 120.037(9) . . ?
C16 C15 H15 120.43(13) . . ?
H16 C16 C15 120.40(14) . . ?
C17 C16 C15 119.525(8) . . ?
C17 C16 H16 120.06(14) . . ?
H17 C17 C16 119.98(13) . . ?
C18 C17 C16 120.291(9) . . ?
C18 C17 H17 119.73(13) . . ?
C17 C18 C13 120.586(9) . . ?
H18 C18 C13 119.46(12) . . ?
H18 C18 C17 119.96(12) . . ?

loop_
_geom_bond_atom_site_label_1
_geom_bond_atom_site_label_2
_geom_bond_distance
_geom_bond_site_symmetry_2
_geom_bond_publ_flag
C1 H1a 1.086(2) . ?
C1 H1b 1.097(2) . ?
C1 C2 1.5593(2) . ?
C1 C4 1.5568(2) . ?
C2 C3 1.5553(2) . ?
C2 C6 1.5483(2) . ?
C2 C7 1.4936(3) . ?
C3 H3a 1.096(2) . ?
C3 H3b 1.091(2) . ?
C3 C4 1.5552(2) . ?
C4 C5 1.5475(2) . ?
C4 C13 1.4923(2) . ?
C5 H5a 1.098(2) . ?
C5 H5b 1.097(2) . ?
C5 C6 1.5572(3) . ?
C6 H6a 1.094(2) . ?
C6 H6b 1.093(2) . ?
C7 C8 1.3982(2) . ?
C7 C12 1.3993(2) . ?
C8 H8 1.086(2) . ?
C8 C9 1.3957(3) . ?
C9 H9 1.083(2) . ?
C9 C10 1.3939(2) . ?
C10 H10 1.083(2) . ?
C10 C11 1.3962(3) . ?
C11 H11 1.077(2) . ?
C11 C12 1.3934(3) . ?
C12 H12 1.083(2) . ?
C13 C14 1.3985(2) . ?
C13 C18 1.4001(2) . ?
C14 H14 1.087(2) . ?
C14 C15 1.3945(2) . ?
C15 H15 1.083(2) . ?
C15 C16 1.3933(2) . ?
C16 H16 1.078(2) . ?
C16 C17 1.3963(3) . ?
C17 H17 1.084(2) . ?
C17 C18 1.3944(2) . ?
C18 H18 1.083(2) . ?

loop_
_geom_torsion_atom_site_label_1
_geom_torsion_atom_site_label_2
_geom_torsion_atom_site_label_3
_geom_torsion_atom_site_label_4
_geom_torsion
_geom_torsion_site_symmetry_1
_geom_torsion_site_symmetry_2
_geom_torsion_site_symmetry_3
_geom_torsion_site_symmetry_4
_geom_torsion_publ_flag
C1 C2 C3 C4 -34.137(6) . . . . ?
C1 C2 C6 C5 43.991(6) . . . . ?
C1 C2 C7 C8 -135.891(8) . . . . ?
C1 C2 C7 C12 44.816(9) . . . . ?
C1 C4 C3 C2 34.195(6) . . . . ?
C1 C4 C5 C6 -44.513(6) . . . . ?
C1 C4 C13 C14 136.895(8) . . . . ?
C1 C4 C13 C18 -44.285(9) . . . . ?
C2 C3 C4 C5 -66.414(6) . . . . ?
C2 C3 C4 C13 160.789(5) . . . . ?
C2 C6 C5 C4 0.237(7) . . . . ?
C2 C7 C8 C9 -179.483(8) . . . . ?
C2 C7 C12 C11 179.869(8) . . . . ?
C3 C4 C5 C6 43.869(6) . . . . ?
C3 C4 C13 C14 29.017(9) . . . . ?
C3 C4 C13 C18 -152.162(8) . . . . ?
C4 C13 C14 C15 178.868(8) . . . . ?
C4 C13 C18 C17 -178.997(8) . . . . ?
C7 C8 C9 C10 -0.360(11) . . . . ?
C7 C12 C11 C10 -0.410(10) . . . . ?
C8 C9 C10 C11 0.517(11) . . . . ?
C9 C10 C11 C12 -0.136(11) . . . . ?
C13 C14 C15 C16 0.264(10) . . . . ?
C13 C18 C17 C16 0.003(11) . . . . ?
C14 C15 C16 C17 -0.414(11) . . . . ?
C15 C16 C17 C18 0.283(11) . . . . ?
